data_1508572
loop_
_publ_author_name
'Parnes, Regev'
'Kshirsagar, Umesh A.'
'Werbeloff, Aviya'
'Regev, Clil'
'Pappo, Doron'

_publ_section_title
;
 Ligand-controlled iron-catalyzed coupling of \a-substituted \b-ketoesters
 with phenols.
;
_journal_issue 13
_journal_name_full 'Organic letters'
_journal_page_first 3324
_journal_page_last 3327
_journal_paper_doi 10.1021/ol301297k
_journal_volume 14
_journal_year 2012
_chemical_formula_moiety 'C16 H12 O3'
_chemical_formula_sum 'C16 H12 O3'
_chemical_formula_weight 252.26
_chemical_name_systematic
;
 ? 
;
_space_group_crystal_system monoclinic
_space_group_IT_number 14
_space_group_name_Hall '-P 2ybc'
_space_group_name_H-M_alt 'P 1 21/c 1'
_symmetry_space_group_name_Hall '-P 2ybc'
_symmetry_space_group_name_H-M 'P 1 21/c 1'
_atom_sites_solution_hydrogens geom
_atom_sites_solution_primary direct
_atom_sites_solution_secondary difmap
_audit_creation_date 2011-09-12
_audit_creation_method
;
  Olex2 1.1
  (compiled 2011.09.07 svn.r1971, GUI svn.r3853)
;
_cell_angle_alpha 90.00
_cell_angle_beta 111.394(7)
_cell_angle_gamma 90.00
_cell_formula_units_Z 4
_cell_length_a 11.242(2)
_cell_length_b 8.8240(15)
_cell_length_c 13.102(2)
_cell_measurement_reflns_used 1818
_cell_measurement_temperature 295
_cell_measurement_theta_max 25.75
_cell_measurement_theta_min 2.86
_cell_volume 1210.2(4)
_computing_molecular_graphics
;
O. V. Dolomanov, L. J. Bourhis, R. J. Gildea, J. A. K. Howard and H. Puschmann,
OLEX2: a complete structure solution, refinement and analysis program.
J. Appl. Cryst. (2009). 42, 339-341.
;
_computing_publication_material
;
O. V. Dolomanov, L. J. Bourhis, R. J. Gildea, J. A. K. Howard and H. Puschmann,
OLEX2: a complete structure solution, refinement and analysis program.
J. Appl. Cryst. (2009). 42, 339-341.
;
_computing_structure_refinement
;
XL, G.M. Sheldrick, Acta Cryst.
(2008). A64, 112-122
;
_computing_structure_solution 'SHELXS-97 (Sheldrick, 1990)'
_diffrn_ambient_temperature 295
_diffrn_measured_fraction_theta_full 0.987
_diffrn_measured_fraction_theta_max 0.987
_diffrn_measurement_device_type 'CCD area detector'
_diffrn_measurement_method 'phi and omega scans'
_diffrn_radiation_monochromator graphite
_diffrn_radiation_type MoK\a
_diffrn_radiation_wavelength 0.71073
_diffrn_reflns_av_R_equivalents 0.0315
_diffrn_reflns_av_unetI/netI 0.0414
_diffrn_reflns_limit_h_max 11
_diffrn_reflns_limit_h_min -13
_diffrn_reflns_limit_k_max 10
_diffrn_reflns_limit_k_min -10
_diffrn_reflns_limit_l_max 16
_diffrn_reflns_limit_l_min -8
_diffrn_reflns_number 5475
_diffrn_reflns_theta_full 25.98
_diffrn_reflns_theta_max 25.98
_diffrn_reflns_theta_min 3.09
_diffrn_source 'fine-focus sealed tube'
_diffrn_source_current 20.0
_diffrn_source_power 0.6
_diffrn_source_voltage 30.0
_exptl_absorpt_coefficient_mu 0.096
_exptl_absorpt_correction_T_max 0.990
_exptl_absorpt_correction_T_min 0.981
_exptl_absorpt_correction_type psi-scan
_exptl_absorpt_process_details '(North et al., 1968)'
_exptl_crystal_colour 'light colourless'
_exptl_crystal_colour_modifier light
_exptl_crystal_colour_primary colourless
_exptl_crystal_density_diffrn 1.385
_exptl_crystal_density_meas 1.385
_exptl_crystal_density_method 'not measured'
_exptl_crystal_description block
_exptl_crystal_F_000 528
_exptl_crystal_size_max 0.2
_exptl_crystal_size_mid 0.2
_exptl_crystal_size_min 0.1
_refine_diff_density_max 0.193
_refine_diff_density_min -0.156
_refine_diff_density_rms 0.036
_refine_ls_extinction_method none
_refine_ls_goodness_of_fit_ref 0.917
_refine_ls_hydrogen_treatment none
_refine_ls_matrix_type full
_refine_ls_number_parameters 172
_refine_ls_number_reflns 2292
_refine_ls_number_restraints 0
_refine_ls_restrained_S_all 0.917
_refine_ls_R_factor_all 0.0668
_refine_ls_R_factor_gt 0.0405
_refine_ls_shift/su_max 0.013
_refine_ls_shift/su_mean 0.002
_refine_ls_structure_factor_coef Fsqd
_refine_ls_weighting_details 'calc w=1/[\s^2^(Fo^2^)+(0.1000P)^2^+0.0000P] where P=(Fo^2^+2Fc^2^)/3'
_refine_ls_weighting_scheme calc
_refine_ls_wR_factor_gt 0.1165
_refine_ls_wR_factor_ref 0.1419
_reflns_number_gt 1585
_reflns_number_total 2292
_reflns_threshold_expression >2sigma(I)
_cod_duplicate_entry 1507847
_cod_data_source_file ol301297k_si_001.cif
_cod_data_source_block rpm_f
_cod_database_code 1508572

loop_
_space_group_symop_id
_space_group_symop_operation_xyz
1 'x, y, z'
2 '-x, y+1/2, -z+1/2'
3 '-x, -y, -z'
4 'x, -y-1/2, z-1/2'

loop_
_atom_site_label
_atom_site_type_symbol
_atom_site_fract_x
_atom_site_fract_y
_atom_site_fract_z
_atom_site_U_iso_or_equiv
_atom_site_adp_type
_atom_site_occupancy
_atom_site_symmetry_multiplicity
_atom_site_calc_flag
_atom_site_refinement_flags
C1 C 0.11485(16) 0.1809(2) 0.87610(14) 0.0442(5) Uani 1 1 d .
H1A H 0.1801 0.1789 0.8440 0.053 Uiso 1 1 calc R
H1B H 0.0730 0.0829 0.8654 0.053 Uiso 1 1 calc R
C2 C 0.01819(17) 0.3072(2) 0.82553(17) 0.0536(5) Uani 1 1 d .
H2A H -0.0005 0.3154 0.7474 0.064 Uiso 1 1 calc R
H2B H -0.0608 0.2891 0.8375 0.064 Uiso 1 1 calc R
C3 C 0.08424(19) 0.4499(2) 0.88513(16) 0.0567(5) Uani 1 1 d .
H3A H 0.1396 0.4924 0.8504 0.068 Uiso 1 1 calc R
H3B H 0.0220 0.5258 0.8855 0.068 Uiso 1 1 calc R
C4 C 0.16038(15) 0.3982(2) 0.99937(16) 0.0437(4) Uani 1 1 d .
C5 C 0.17322(15) 0.2216(2) 0.99926(14) 0.0380(4) Uani 1 1 d .
C6 C 0.09137(16) 0.1560(2) 1.05964(15) 0.0423(4) Uani 1 1 d .
C7 C 0.28914(16) 0.0692(2) 1.14783(14) 0.0426(4) Uani 1 1 d .
C8 C 0.30235(15) 0.1595(2) 1.06844(14) 0.0383(4) Uani 1 1 d .
C9 C 0.42417(15) 0.17933(19) 1.06245(14) 0.0390(4) Uani 1 1 d .
C10 C 0.44984(17) 0.2750(2) 0.98608(16) 0.0464(5) Uani 1 1 d .
H10 H 0.3839 0.3300 0.9357 0.056 Uiso 1 1 calc R
C11 C 0.57058(17) 0.2867(2) 0.98611(17) 0.0542(5) Uani 1 1 d .
H11 H 0.5864 0.3488 0.9351 0.065 Uiso 1 1 calc R
C12 C 0.67175(18) 0.2052(2) 1.06283(18) 0.0571(6) Uani 1 1 d .
H12 H 0.7538 0.2136 1.0619 0.068 Uiso 1 1 calc R
C13 C 0.65028(17) 0.1152(2) 1.13772(18) 0.0534(5) Uani 1 1 d .
H13 H 0.7184 0.0635 1.1884 0.064 Uiso 1 1 calc R
C14 C 0.52700(16) 0.0980(2) 1.14068(15) 0.0431(4) Uani 1 1 d .
C15 C 0.50436(17) 0.0019(2) 1.21857(15) 0.0521(5) Uani 1 1 d .
H15 H 0.5723 -0.0525 1.2673 0.063 Uiso 1 1 calc R
C16 C 0.38720(18) -0.0132(2) 1.22434(16) 0.0521(5) Uani 1 1 d .
H16 H 0.3730 -0.0749 1.2763 0.062 Uiso 1 1 calc R
O1 O -0.01934(12) 0.17483(16) 1.04115(11) 0.0556(4) Uani 1 1 d .
O2 O 0.16407(11) 0.06613(15) 1.14526(10) 0.0498(4) Uani 1 1 d .
O3 O 0.20455(13) 0.47542(17) 1.07985(13) 0.0658(5) Uani 1 1 d .

loop_
_atom_site_aniso_label
_atom_site_aniso_U_11
_atom_site_aniso_U_22
_atom_site_aniso_U_33
_atom_site_aniso_U_23
_atom_site_aniso_U_13
_atom_site_aniso_U_12
C1 0.0407(9) 0.0511(12) 0.0414(11) -0.0045(8) 0.0157(8) -0.0029(8)
C2 0.0437(10) 0.0712(14) 0.0440(11) 0.0057(9) 0.0138(8) 0.0069(9)
C3 0.0597(12) 0.0563(13) 0.0592(13) 0.0137(10) 0.0279(10) 0.0173(10)
C4 0.0336(9) 0.0471(11) 0.0536(11) -0.0039(9) 0.0195(8) -0.0007(8)
C5 0.0323(8) 0.0440(10) 0.0387(10) 0.0004(7) 0.0143(7) 0.0006(7)
C6 0.0399(9) 0.0454(11) 0.0439(11) -0.0025(8) 0.0177(8) -0.0017(8)
C7 0.0405(9) 0.0476(11) 0.0412(10) -0.0004(8) 0.0168(8) 0.0002(7)
C8 0.0360(9) 0.0411(10) 0.0387(10) 0.0009(8) 0.0144(7) 0.0022(7)
C9 0.0352(9) 0.0402(10) 0.0414(10) -0.0059(8) 0.0136(7) 0.0004(7)
C10 0.0406(9) 0.0480(11) 0.0528(12) 0.0032(9) 0.0198(8) 0.0005(8)
C11 0.0470(11) 0.0566(12) 0.0662(14) -0.0048(10) 0.0292(10) -0.0076(9)
C12 0.0365(10) 0.0617(13) 0.0757(15) -0.0155(11) 0.0236(10) -0.0035(9)
C13 0.0372(10) 0.0555(13) 0.0629(13) -0.0093(10) 0.0127(9) 0.0071(8)
C14 0.0391(9) 0.0411(11) 0.0458(10) -0.0077(8) 0.0116(8) 0.0040(7)
C15 0.0476(11) 0.0549(12) 0.0454(11) 0.0023(9) 0.0070(8) 0.0109(9)
C16 0.0571(12) 0.0539(13) 0.0442(11) 0.0097(9) 0.0173(9) 0.0060(9)
O1 0.0392(7) 0.0688(10) 0.0651(10) 0.0028(7) 0.0264(6) 0.0002(6)
O2 0.0463(7) 0.0591(9) 0.0505(8) 0.0078(6) 0.0252(6) -0.0004(6)
O3 0.0606(9) 0.0563(9) 0.0704(11) -0.0186(8) 0.0119(7) -0.0004(7)

loop_
_atom_type_symbol
_atom_type_description
_atom_type_scat_dispersion_real
_atom_type_scat_dispersion_imag
_atom_type_scat_source
C C 0.0033 0.0016 'International Tables Vol C Tables 4.2.6.8 and 6.1.1.4'
H H 0.0000 0.0000 'International Tables Vol C Tables 4.2.6.8 and 6.1.1.4'
O O 0.0106 0.0060 'International Tables Vol C Tables 4.2.6.8 and 6.1.1.4'

loop_
_geom_angle_atom_site_label_1
_geom_angle_atom_site_label_2
_geom_angle_atom_site_label_3
_geom_angle
H1A C1 H1B 108.9
C2 C1 H1A 110.9
C2 C1 H1B 110.9
C2 C1 C5 104.30(14)
C5 C1 H1A 110.9
C5 C1 H1B 110.9
C1 C2 H2A 110.9
C1 C2 H2B 110.9
H2A C2 H2B 109.0
C3 C2 C1 104.10(15)
C3 C2 H2A 110.9
C3 C2 H2B 110.9
C2 C3 H3A 110.8
C2 C3 H3B 110.8
H3A C3 H3B 108.9
C4 C3 C2 104.74(16)
C4 C3 H3A 110.8
C4 C3 H3B 110.8
C3 C4 C5 108.74(16)
O3 C4 C3 127.39(19)
O3 C4 C5 123.86(17)
C1 C5 C4 103.17(14)
C6 C5 C1 110.22(14)
C6 C5 C4 107.65(13)
C8 C5 C1 119.50(14)
C8 C5 C4 115.52(14)
C8 C5 C6 100.41(14)
O1 C6 C5 128.61(17)
O1 C6 O2 120.90(15)
O2 C6 C5 110.48(14)
C8 C7 C16 125.24(16)
C8 C7 O2 112.53(14)
C16 C7 O2 122.23(16)
C7 C8 C5 108.85(14)
C7 C8 C9 119.61(15)
C9 C8 C5 131.55(16)
C8 C9 C10 124.41(16)
C8 C9 C14 116.48(16)
C10 C9 C14 119.10(15)
C9 C10 H10 119.8
C11 C10 C9 120.33(18)
C11 C10 H10 119.8
C10 C11 H11 119.8
C10 C11 C12 120.45(19)
C12 C11 H11 119.8
C11 C12 H12 119.8
C13 C12 C11 120.42(17)
C13 C12 H12 119.8
C12 C13 H13 119.3
C12 C13 C14 121.44(18)
C14 C13 H13 119.3
C13 C14 C9 118.24(17)
C13 C14 C15 121.37(17)
C15 C14 C9 120.39(16)
C14 C15 H15 118.9
C16 C15 C14 122.18(17)
C16 C15 H15 118.9
C7 C16 H16 122.0
C15 C16 C7 116.04(17)
C15 C16 H16 122.0
C6 O2 C7 107.64(12)

loop_
_geom_bond_atom_site_label_1
_geom_bond_atom_site_label_2
_geom_bond_distance
C1 H1A 0.9700
C1 H1B 0.9700
C1 C2 1.529(3)
C1 C5 1.546(2)
C2 H2A 0.9700
C2 H2B 0.9700
C2 C3 1.524(3)
C3 H3A 0.9700
C3 H3B 0.9700
C3 C4 1.499(3)
C4 C5 1.565(3)
C4 O3 1.200(2)
C5 C6 1.529(2)
C5 C8 1.507(2)
C6 O1 1.1896(19)
C6 O2 1.374(2)
C7 C8 1.361(2)
C7 C16 1.394(3)
C7 O2 1.3944(19)
C8 C9 1.411(2)
C9 C10 1.417(3)
C9 C14 1.428(3)
C10 H10 0.9300
C10 C11 1.361(2)
C11 H11 0.9300
C11 C12 1.409(3)
C12 H12 0.9300
C12 C13 1.351(3)
C13 H13 0.9300
C13 C14 1.409(2)
C14 C15 1.419(3)
C15 H15 0.9300
C15 C16 1.353(3)
C16 H16 0.9300
